data_4024762
loop_
_publ_author_name
'David Gagnon'
'Claude Spino'

_publ_section_title
;
Stereoselective Synthesis of (+)-Aspidofractinine
;
_journal_name_full 'Journal of Organic Chemistry'
_journal_page_first 6035
_journal_page_last 6041
_journal_paper_doi 10.1021/jo9009497
_journal_volume 74
_journal_year 2009
_chemical_absolute_configuration ad
_chemical_formula_sum 'C23 H21 Cl N2 O3 S'
_chemical_formula_weight 440.93
_chemical_name_systematic
;
 ?
;
_space_group_IT_number 4
_symmetry_cell_setting monoclinic
_symmetry_space_group_name_Hall 'P 2yb'
_symmetry_space_group_name_H-M 'P 1 21 1'
_atom_sites_solution_hydrogens geom
_atom_sites_solution_primary direct
_atom_sites_solution_secondary difmap
_audit_conform_dict_location ftp://ftp.iucr.org/pub/cif_core.dic
_audit_conform_dict_name cif_core.dic
_audit_conform_dict_version 2.3
_audit_creation_date 2007-03-27T08:45:00-00:00
_audit_creation_method 'WinGX routine CIF_UPDATE'
_cell_angle_alpha 90
_cell_angle_beta 93.38(3)
_cell_angle_gamma 90
_cell_formula_units_Z 2
_cell_length_a 8.718(3)
_cell_length_b 8.606(8)
_cell_length_c 14.015(5)
_cell_measurement_reflns_used 20
_cell_measurement_temperature 293(2)
_cell_measurement_theta_max 40
_cell_measurement_theta_min 30
_cell_volume 1049.6(12)
_computing_cell_refinement Difrac
_computing_data_collection Difrac
_computing_data_reduction NRCVAX
_computing_molecular_graphics 'SHELXS-97 (Sheldrick, 1997)'
_computing_structure_refinement 'SHELXL-97 (Sheldrick, 1997)'
_diffrn_ambient_temperature 293(2)
_diffrn_measured_fraction_theta_full 0.975
_diffrn_measured_fraction_theta_max 0.975
_diffrn_measurement_device_type CAD4
_diffrn_measurement_method Omega
_diffrn_radiation_monochromator graphite
_diffrn_radiation_type CuK\a
_diffrn_radiation_wavelength 1.54176
_diffrn_reflns_av_R_equivalents 0
_diffrn_reflns_av_unetI/netI 0.0388
_diffrn_reflns_limit_h_max 10
_diffrn_reflns_limit_h_min -10
_diffrn_reflns_limit_k_max 10
_diffrn_reflns_limit_k_min 0
_diffrn_reflns_limit_l_max 17
_diffrn_reflns_limit_l_min 0
_diffrn_reflns_number 2073
_diffrn_reflns_theta_full 69.86
_diffrn_reflns_theta_max 69.86
_diffrn_reflns_theta_min 3.16
_diffrn_standards_decay_% 7
_diffrn_standards_interval_count 100
_diffrn_standards_number 1
_exptl_absorpt_coefficient_mu 2.772
_exptl_absorpt_correction_T_max 0.6071
_exptl_absorpt_correction_T_min 0.4437
_exptl_absorpt_correction_type empirical
_exptl_absorpt_process_details 'Psi scan'
_exptl_crystal_colour Colorless
_exptl_crystal_density_diffrn 1.395
_exptl_crystal_density_method 'not measured'
_exptl_crystal_description Prism
_exptl_crystal_F_000 460
_exptl_crystal_size_max 0.35
_exptl_crystal_size_mid 0.3
_exptl_crystal_size_min 0.2
_refine_diff_density_max 0.225
_refine_diff_density_min -0.248
_refine_diff_density_rms 0.046
_refine_ls_abs_structure_details 'Flack H D (1983), Acta Cryst. A39, 876-881'
_refine_ls_abs_structure_Flack 0.00(4)
_refine_ls_extinction_coef 0.038(3)
_refine_ls_extinction_expression Fc^*^=kFc[1+0.001xFc^2^\l^3^/sin(2\q)]^-1/4^
_refine_ls_extinction_method SHELXL
_refine_ls_goodness_of_fit_ref 1.064
_refine_ls_hydrogen_treatment None
_refine_ls_matrix_type full
_refine_ls_number_parameters 272
_refine_ls_number_reflns 2073
_refine_ls_number_restraints 1
_refine_ls_restrained_S_all 1.063
_refine_ls_R_factor_all 0.07
_refine_ls_R_factor_gt 0.0502
_refine_ls_shift/su_max 0
_refine_ls_shift/su_mean 0
_refine_ls_structure_factor_coef Fsqd
_refine_ls_weighting_details 'calc w=1/[\s^2^(Fo^2^)+(0.0828P)^2^+0.0932P] where P=(Fo^2^+2Fc^2^)/3'
_refine_ls_weighting_scheme calc
_refine_ls_wR_factor_gt 0.1278
_refine_ls_wR_factor_ref 0.1411
_reflns_number_gt 1620
_reflns_number_total 2073
_reflns_threshold_expression >2sigma(I)
_cod_data_source_file jo9009497_si_001.cif
_cod_data_source_block dga149jb
_cod_depositor_comments
;
The following automatic conversions were performed:
'_symmetry_cell_setting' value 'Monoclinic' changed to 'monoclinic'
according to '/home/saulius/struct/CIF-dictionaries/cif_core.dic'
dictionary named 'cif_core.dic' version 2.4.1 from
2010-06-29.

'_exptl_absorpt_correction_type' value 'Empirical' changed to
'empirical' according to
'/home/saulius/struct/CIF-dictionaries/cif_core.dic' dictionary named
'cif_core.dic' version 2.4.1 from 2010-06-29.

Automatic conversion script
Id: cif_fix_enum 1527 2010-12-29 10:47:43Z saulius 
;
_cod_original_sg_symbol_H-M P21
_cod_database_code 4024762

loop_
_symmetry_equiv_pos_as_xyz
'x, y, z'
'-x, y+1/2, -z'

loop_
_atom_site_label
_atom_site_type_symbol
_atom_site_fract_x
_atom_site_fract_y
_atom_site_fract_z
_atom_site_U_iso_or_equiv
_atom_site_adp_type
_atom_site_occupancy
_atom_site_symmetry_multiplicity
_atom_site_calc_flag
_atom_site_refinement_flags
_atom_site_disorder_assembly
_atom_site_disorder_group
C1 C 0.0522(7) 0.0816(8) 0.8387(5) 0.0697(16) Uani 1 1 d . . .
H1 H 0.0304 0.0984 0.9021 0.084 Uiso 1 1 calc R . .
C2 C 0.0907(8) 0.2049(9) 0.7821(6) 0.086(2) Uani 1 1 d . . .
H2 H 0.0935 0.3051 0.8069 0.103 Uiso 1 1 calc R . .
C3 C 0.1241(9) 0.1797(12) 0.6905(7) 0.099(3) Uani 1 1 d . . .
H3 H 0.1511 0.2633 0.6529 0.119 Uiso 1 1 calc R . .
C4 C 0.1190(8) 0.0322(11) 0.6517(5) 0.087(2) Uani 1 1 d . . .
H4 H 0.1426 0.0161 0.5886 0.104 Uiso 1 1 calc R . .
C5 C 0.0787(6) -0.0901(8) 0.7074(4) 0.0641(14) Uani 1 1 d . . .
H5 H 0.0732 -0.1896 0.6816 0.077 Uiso 1 1 calc R . .
C6 C 0.0462(6) -0.0672(7) 0.8014(4) 0.0555(13) Uani 1 1 d . . .
C7 C -0.4238(5) -0.1417(7) 0.8416(4) 0.0552(12) Uani 1 1 d . . .
C8 C -0.5440(6) -0.0453(8) 0.8613(4) 0.0639(14) Uani 1 1 d . . .
H8 H -0.6373 -0.053 0.8259 0.077 Uiso 1 1 calc R . .
C9 C -0.5258(7) 0.0626(9) 0.9336(4) 0.0695(15) Uani 1 1 d . . .
H9 H -0.6061 0.1291 0.9463 0.083 Uiso 1 1 calc R . .
C10 C -0.3875(7) 0.0720(8) 0.9875(4) 0.0680(15) Uani 1 1 d . . .
H10 H -0.3759 0.1455 1.0361 0.082 Uiso 1 1 calc R . .
C11 C -0.2652(6) -0.0272(7) 0.9699(4) 0.0599(13) Uani 1 1 d . . .
H11 H -0.1726 -0.0213 1.0063 0.072 Uiso 1 1 calc R . .
C12 C -0.2860(5) -0.1337(6) 0.8973(3) 0.0492(11) Uani 1 1 d . . .
C13 C -0.2556(6) -0.3399(7) 0.7889(3) 0.0527(11) Uani 1 1 d . . .
C14 C -0.2445(8) -0.5141(7) 0.7962(4) 0.0700(16) Uani 1 1 d . . .
H14A H -0.204 -0.5549 0.7383 0.084 Uiso 1 1 calc R . .
H14B H -0.1732 -0.5413 0.8494 0.084 Uiso 1 1 calc R . .
C15 C -0.3966(10) -0.5877(9) 0.8105(5) 0.085(2) Uani 1 1 d . . .
H15 H -0.3974 -0.6834 0.8413 0.103 Uiso 1 1 calc R . .
C16 C -0.5284(9) -0.5262(9) 0.7824(4) 0.081(2) Uani 1 1 d . . .
H16 H -0.6195 -0.5761 0.7953 0.098 Uiso 1 1 calc R . .
C17 C -0.5327(6) -0.3745(8) 0.7292(4) 0.0663(16) Uani 1 1 d . . .
H17 H -0.6343 -0.326 0.7307 0.08 Uiso 1 1 calc R . .
C18 C -0.4086(5) -0.2651(7) 0.7687(4) 0.0555(13) Uani 1 1 d . . .
C19 C -0.2888(5) -0.2517(7) 0.6967(3) 0.0551(13) Uani 1 1 d . . .
H19 H -0.2386 -0.1513 0.6876 0.066 Uiso 1 1 calc R . .
C20 C -0.3491(7) -0.3404(8) 0.6120(4) 0.0628(13) Uani 1 1 d . . .
C21 C -0.5717(7) -0.5055(8) 0.5672(4) 0.0749(17) Uani 1 1 d . . .
H21A H -0.5694 -0.6071 0.5972 0.09 Uiso 1 1 calc R . .
H21B H -0.5194 -0.5137 0.5082 0.09 Uiso 1 1 calc R . .
C22 C -0.7380(8) -0.4599(8) 0.5435(5) 0.0789(18) Uani 1 1 d . . .
H22A H -0.7891 -0.5439 0.5082 0.095 Uiso 1 1 calc R . .
H22B H -0.7889 -0.4465 0.6027 0.095 Uiso 1 1 calc R . .
C23 C -0.7554(11) -0.3146(10) 0.4864(6) 0.107(3) Uani 1 1 d . . .
H23A H -0.6981 -0.2318 0.5192 0.128 Uiso 1 1 calc R . .
H23B H -0.8628 -0.2847 0.4814 0.128 Uiso 1 1 calc R . .
Cl1 Cl -0.6893(4) -0.3374(3) 0.37090(16) 0.1330(11) Uani 1 1 d . . .
N1 N -0.1814(4) -0.2507(5) 0.8681(3) 0.0531(10) Uani 1 1 d . . .
N2 N -0.4900(5) -0.3978(6) 0.6294(3) 0.0615(12) Uani 1 1 d . . .
O1 O 0.0478(4) -0.1834(6) 0.9713(2) 0.0735(13) Uani 1 1 d . . .
O2 O 0.0684(5) -0.3615(5) 0.8333(3) 0.0715(12) Uani 1 1 d . . .
O3 O -0.2844(5) -0.3568(6) 0.5372(3) 0.0804(13) Uani 1 1 d . . .
S1 S 0.00555(13) -0.22533(17) 0.87446(9) 0.0584(4) Uani 1 1 d . . .

loop_
_atom_site_aniso_label
_atom_site_aniso_U_11
_atom_site_aniso_U_22
_atom_site_aniso_U_33
_atom_site_aniso_U_23
_atom_site_aniso_U_13
_atom_site_aniso_U_12
C1 0.058(3) 0.070(4) 0.082(4) -0.007(3) 0.012(3) -0.006(3)
C2 0.072(4) 0.063(4) 0.123(6) 0.010(4) 0.014(4) -0.006(3)
C3 0.081(5) 0.105(7) 0.112(6) 0.037(5) 0.004(4) -0.019(5)
C4 0.070(4) 0.117(7) 0.074(4) 0.032(4) 0.016(3) -0.014(4)
C5 0.053(3) 0.073(4) 0.067(3) -0.002(3) 0.007(2) -0.001(3)
C6 0.044(3) 0.060(3) 0.063(3) 0.000(3) 0.008(2) -0.001(2)
C7 0.045(2) 0.065(3) 0.056(3) -0.010(3) 0.0074(19) -0.005(2)
C8 0.047(2) 0.072(4) 0.072(3) -0.005(3) 0.005(2) -0.002(3)
C9 0.065(3) 0.073(4) 0.072(3) -0.016(3) 0.017(3) -0.003(3)
C10 0.075(3) 0.068(4) 0.062(3) -0.013(3) 0.015(3) -0.010(3)
C11 0.058(3) 0.062(3) 0.060(3) -0.008(3) 0.005(2) -0.005(3)
C12 0.047(2) 0.052(3) 0.048(2) -0.001(2) 0.0012(18) -0.005(2)
C13 0.053(3) 0.052(3) 0.054(3) -0.001(2) 0.006(2) 0.004(2)
C14 0.088(4) 0.052(3) 0.069(3) -0.002(3) 0.004(3) -0.002(3)
C15 0.121(6) 0.071(4) 0.064(4) 0.001(3) 0.000(4) -0.026(4)
C16 0.098(5) 0.079(5) 0.068(4) -0.008(3) 0.011(3) -0.043(4)
C17 0.061(3) 0.081(4) 0.057(3) -0.021(3) 0.011(2) -0.016(3)
C18 0.042(2) 0.068(4) 0.057(3) -0.010(2) 0.0053(18) -0.008(2)
C19 0.054(2) 0.067(4) 0.044(2) 0.000(2) 0.0024(18) -0.002(3)
C20 0.069(3) 0.066(3) 0.053(3) -0.003(3) 0.005(2) 0.006(3)
C21 0.080(4) 0.077(4) 0.066(3) -0.014(3) -0.006(3) -0.002(3)
C22 0.081(4) 0.070(4) 0.083(4) -0.006(3) -0.016(3) -0.017(4)
C23 0.122(7) 0.074(5) 0.118(6) 0.002(5) -0.046(5) -0.005(5)
Cl1 0.188(3) 0.1062(17) 0.0985(14) 0.0346(14) -0.0425(15) -0.0456(17)
N1 0.049(2) 0.055(3) 0.055(2) 0.002(2) -0.0007(16) 0.004(2)
N2 0.060(2) 0.074(3) 0.050(2) -0.014(2) 0.0030(18) -0.004(2)
O1 0.069(2) 0.096(4) 0.0527(19) 0.007(2) -0.0162(15) -0.005(2)
O2 0.062(2) 0.058(2) 0.095(3) 0.004(2) 0.007(2) 0.0222(19)
O3 0.087(3) 0.098(4) 0.057(2) -0.008(2) 0.0173(19) 0.008(3)
S1 0.0497(6) 0.0644(8) 0.0604(7) 0.0069(7) -0.0033(5) 0.0060(7)

loop_
_atom_type_symbol
_atom_type_description
_atom_type_scat_dispersion_real
_atom_type_scat_dispersion_imag
_atom_type_scat_source
C C 0.0181 0.0091 'International Tables Vol C Tables 4.2.6.8 and 6.1.1.4'
H H 0 0 'International Tables Vol C Tables 4.2.6.8 and 6.1.1.4'
Cl Cl 0.3639 0.7018 'International Tables Vol C Tables 4.2.6.8 and 6.1.1.4'
N N 0.0311 0.018 'International Tables Vol C Tables 4.2.6.8 and 6.1.1.4'
O O 0.0492 0.0322 'International Tables Vol C Tables 4.2.6.8 and 6.1.1.4'
S S 0.3331 0.5567 'International Tables Vol C Tables 4.2.6.8 and 6.1.1.4'

loop_
_geom_angle_atom_site_label_1
_geom_angle_atom_site_label_2
_geom_angle_atom_site_label_3
_geom_angle
_geom_angle_site_symmetry_1
_geom_angle_site_symmetry_3
_geom_angle_publ_flag
C2 C1 C6 120.0(6) . . ?
C2 C1 H1 120 . . ?
C6 C1 H1 120 . . ?
C3 C2 C1 119.8(8) . . ?
C3 C2 H2 120.1 . . ?
C1 C2 H2 120.1 . . ?
C2 C3 C4 121.1(7) . . ?
C2 C3 H3 119.4 . . ?
C4 C3 H3 119.4 . . ?
C5 C4 C3 119.1(7) . . ?
C5 C4 H4 120.4 . . ?
C3 C4 H4 120.4 . . ?
C4 C5 C6 120.6(7) . . ?
C4 C5 H5 119.7 . . ?
C6 C5 H5 119.7 . . ?
C5 C6 C1 119.3(6) . . ?
C5 C6 S1 120.5(5) . . ?
C1 C6 S1 120.1(5) . . ?
C8 C7 C12 119.9(5) . . ?
C8 C7 C18 132.0(5) . . ?
C12 C7 C18 108.1(4) . . ?
C9 C8 C7 119.9(5) . . ?
C9 C8 H8 120.1 . . ?
C7 C8 H8 120.1 . . ?
C8 C9 C10 120.0(6) . . ?
C8 C9 H9 120 . . ?
C10 C9 H9 120 . . ?
C9 C10 C11 121.0(6) . . ?
C9 C10 H10 119.5 . . ?
C11 C10 H10 119.5 . . ?
C12 C11 C10 117.9(5) . . ?
C12 C11 H11 121 . . ?
C10 C11 H11 121 . . ?
C11 C12 C7 121.3(5) . . ?
C11 C12 N1 128.4(4) . . ?
C7 C12 N1 110.3(4) . . ?
N1 C13 C18 105.5(4) . . ?
N1 C13 C14 116.4(5) . . ?
C18 C13 C14 119.7(5) . . ?
N1 C13 C19 115.9(5) . . ?
C18 C13 C19 59.8(3) . . ?
C14 C13 C19 124.6(5) . . ?
C15 C14 C13 112.2(6) . . ?
C15 C14 H14A 109.2 . . ?
C13 C14 H14A 109.2 . . ?
C15 C14 H14B 109.2 . . ?
C13 C14 H14B 109.2 . . ?
H14A C14 H14B 107.9 . . ?
C16 C15 C14 124.1(7) . . ?
C16 C15 H15 118 . . ?
C14 C15 H15 118 . . ?
C15 C16 C17 119.9(6) . . ?
C15 C16 H16 120.1 . . ?
C17 C16 H16 120.1 . . ?
N2 C17 C16 110.5(5) . . ?
N2 C17 C18 102.4(4) . . ?
C16 C17 C18 111.3(5) . . ?
N2 C17 H17 110.8 . . ?
C16 C17 H17 110.8 . . ?
C18 C17 H17 110.8 . . ?
C7 C18 C13 107.1(4) . . ?
C7 C18 C19 120.1(5) . . ?
C13 C18 C19 60.7(3) . . ?
C7 C18 C17 127.2(4) . . ?
C13 C18 C17 114.3(5) . . ?
C19 C18 C17 108.3(4) . . ?
C20 C19 C18 105.7(4) . . ?
C20 C19 C13 117.8(5) . . ?
C18 C19 C13 59.5(3) . . ?
C20 C19 H19 119.3 . . ?
C18 C19 H19 119.3 . . ?
C13 C19 H19 119.3 . . ?
O3 C20 N2 125.2(5) . . ?
O3 C20 C19 125.8(6) . . ?
N2 C20 C19 109.0(4) . . ?
N2 C21 C22 113.5(5) . . ?
N2 C21 H21A 108.9 . . ?
C22 C21 H21A 108.9 . . ?
N2 C21 H21B 108.9 . . ?
C22 C21 H21B 108.9 . . ?
H21A C21 H21B 107.7 . . ?
C23 C22 C21 113.6(6) . . ?
C23 C22 H22A 108.8 . . ?
C21 C22 H22A 108.8 . . ?
C23 C22 H22B 108.8 . . ?
C21 C22 H22B 108.8 . . ?
H22A C22 H22B 107.7 . . ?
C22 C23 Cl1 111.8(6) . . ?
C22 C23 H23A 109.2 . . ?
Cl1 C23 H23A 109.2 . . ?
C22 C23 H23B 109.2 . . ?
Cl1 C23 H23B 109.2 . . ?
H23A C23 H23B 107.9 . . ?
C12 N1 C13 108.9(4) . . ?
C12 N1 S1 122.4(4) . . ?
C13 N1 S1 120.2(3) . . ?
C20 N2 C21 123.2(5) . . ?
C20 N2 C17 113.6(4) . . ?
C21 N2 C17 121.2(5) . . ?
O2 S1 O1 120.4(3) . . ?
O2 S1 N1 105.8(3) . . ?
O1 S1 N1 106.5(2) . . ?
O2 S1 C6 107.8(3) . . ?
O1 S1 C6 108.0(3) . . ?
N1 S1 C6 107.8(2) . . ?

loop_
_geom_bond_atom_site_label_1
_geom_bond_atom_site_label_2
_geom_bond_distance
_geom_bond_site_symmetry_2
_geom_bond_publ_flag
C1 C2 1.378(10) . ?
C1 C6 1.383(8) . ?
C1 H1 0.93 . ?
C2 C3 1.351(12) . ?
C2 H2 0.93 . ?
C3 C4 1.381(13) . ?
C3 H3 0.93 . ?
C4 C5 1.368(9) . ?
C4 H4 0.93 . ?
C5 C6 1.377(8) . ?
C5 H5 0.93 . ?
C6 S1 1.752(6) . ?
C7 C8 1.377(8) . ?
C7 C12 1.396(7) . ?
C7 C18 1.485(7) . ?
C8 C9 1.376(9) . ?
C8 H8 0.93 . ?
C9 C10 1.387(8) . ?
C9 H9 0.93 . ?
C10 C11 1.399(8) . ?
C10 H10 0.93 . ?
C11 C12 1.374(7) . ?
C11 H11 0.93 . ?
C12 N1 1.434(6) . ?
C13 N1 1.468(7) . ?
C13 C18 1.493(7) . ?
C13 C14 1.506(8) . ?
C13 C19 1.511(7) . ?
C14 C15 1.493(9) . ?
C14 H14A 0.97 . ?
C14 H14B 0.97 . ?
C15 C16 1.305(11) . ?
C15 H15 0.93 . ?
C16 C17 1.503(10) . ?
C16 H16 0.93 . ?
C17 N2 1.482(6) . ?
C17 C18 1.514(7) . ?
C17 H17 0.98 . ?
C18 C19 1.498(7) . ?
C19 C20 1.482(7) . ?
C19 H19 0.98 . ?
C20 O3 1.228(6) . ?
C20 N2 1.359(7) . ?
C21 N2 1.433(7) . ?
C21 C22 1.519(9) . ?
C21 H21A 0.97 . ?
C21 H21B 0.97 . ?
C22 C23 1.487(10) . ?
C22 H22A 0.97 . ?
C22 H22B 0.97 . ?
C23 Cl1 1.761(11) . ?
C23 H23A 0.97 . ?
C23 H23B 0.97 . ?
N1 S1 1.642(4) . ?
O1 S1 1.431(4) . ?
O2 S1 1.429(4) . ?

loop_
_geom_torsion_atom_site_label_1
_geom_torsion_atom_site_label_2
_geom_torsion_atom_site_label_3
_geom_torsion_atom_site_label_4
_geom_torsion
_geom_torsion_site_symmetry_1
_geom_torsion_site_symmetry_2
_geom_torsion_site_symmetry_3
_geom_torsion_site_symmetry_4
_geom_torsion_publ_flag
C6 C1 C2 C3 -0.8(10) . . . . ?
C1 C2 C3 C4 0.7(12) . . . . ?
C2 C3 C4 C5 0.2(11) . . . . ?
C3 C4 C5 C6 -1.1(10) . . . . ?
C4 C5 C6 C1 1.0(8) . . . . ?
C4 C5 C6 S1 -176.3(5) . . . . ?
C2 C1 C6 C5 -0.1(8) . . . . ?
C2 C1 C6 S1 177.2(5) . . . . ?
C12 C7 C8 C9 2.4(9) . . . . ?
C18 C7 C8 C9 -179.0(6) . . . . ?
C7 C8 C9 C10 -1.2(10) . . . . ?
C8 C9 C10 C11 -0.2(10) . . . . ?
C9 C10 C11 C12 0.4(9) . . . . ?
C10 C11 C12 C7 0.9(8) . . . . ?
C10 C11 C12 N1 -177.3(5) . . . . ?
C8 C7 C12 C11 -2.3(8) . . . . ?
C18 C7 C12 C11 178.8(5) . . . . ?
C8 C7 C12 N1 176.2(5) . . . . ?
C18 C7 C12 N1 -2.7(6) . . . . ?
N1 C13 C14 C15 111.8(5) . . . . ?
C18 C13 C14 C15 -17.0(8) . . . . ?
C19 C13 C14 C15 -89.0(7) . . . . ?
C13 C14 C15 C16 26.2(9) . . . . ?
C14 C15 C16 C17 2.1(10) . . . . ?
C15 C16 C17 N2 75.0(7) . . . . ?
C15 C16 C17 C18 -38.1(8) . . . . ?
C8 C7 C18 C13 -174.4(6) . . . . ?
C12 C7 C18 C13 4.3(6) . . . . ?
C8 C7 C18 C19 120.0(7) . . . . ?
C12 C7 C18 C19 -61.3(6) . . . . ?
C8 C7 C18 C17 -33.6(10) . . . . ?
C12 C7 C18 C17 145.1(6) . . . . ?
N1 C13 C18 C7 -4.2(5) . . . . ?
C14 C13 C18 C7 129.5(5) . . . . ?
C19 C13 C18 C7 -115.5(5) . . . . ?
N1 C13 C18 C19 111.3(5) . . . . ?
C14 C13 C18 C19 -115.1(6) . . . . ?
N1 C13 C18 C17 -150.6(4) . . . . ?
C14 C13 C18 C17 -17.0(7) . . . . ?
C19 C13 C18 C17 98.1(5) . . . . ?
N2 C17 C18 C7 147.2(6) . . . . ?
C16 C17 C18 C7 -94.8(7) . . . . ?
N2 C17 C18 C13 -74.4(6) . . . . ?
C16 C17 C18 C13 43.7(6) . . . . ?
N2 C17 C18 C19 -9.0(6) . . . . ?
C16 C17 C18 C19 109.1(5) . . . . ?
C7 C18 C19 C20 -153.0(5) . . . . ?
C13 C18 C19 C20 113.4(5) . . . . ?
C17 C18 C19 C20 5.1(6) . . . . ?
C7 C18 C19 C13 93.6(5) . . . . ?
C17 C18 C19 C13 -108.2(5) . . . . ?
N1 C13 C19 C20 174.0(4) . . . . ?
C18 C13 C19 C20 -92.6(5) . . . . ?
C14 C13 C19 C20 14.7(8) . . . . ?
N1 C13 C19 C18 -93.5(5) . . . . ?
C14 C13 C19 C18 107.2(6) . . . . ?
C18 C19 C20 O3 179.7(6) . . . . ?
C13 C19 C20 O3 -116.9(7) . . . . ?
C18 C19 C20 N2 1.3(7) . . . . ?
C13 C19 C20 N2 64.7(6) . . . . ?
N2 C21 C22 C23 65.7(8) . . . . ?
C21 C22 C23 Cl1 66.7(7) . . . . ?
C11 C12 N1 C13 178.4(5) . . . . ?
C7 C12 N1 C13 0.0(6) . . . . ?
C11 C12 N1 S1 -33.7(7) . . . . ?
C7 C12 N1 S1 147.9(4) . . . . ?
C18 C13 N1 C12 2.6(5) . . . . ?
C14 C13 N1 C12 -132.8(5) . . . . ?
C19 C13 N1 C12 66.2(5) . . . . ?
C18 C13 N1 S1 -146.1(4) . . . . ?
C14 C13 N1 S1 78.5(6) . . . . ?
C19 C13 N1 S1 -82.6(5) . . . . ?
O3 C20 N2 C21 9.9(10) . . . . ?
C19 C20 N2 C21 -171.7(5) . . . . ?
O3 C20 N2 C17 174.0(6) . . . . ?
C19 C20 N2 C17 -7.6(7) . . . . ?
C22 C21 N2 C20 -131.6(6) . . . . ?
C22 C21 N2 C17 65.5(8) . . . . ?
C16 C17 N2 C20 -108.2(6) . . . . ?
C18 C17 N2 C20 10.4(7) . . . . ?
C16 C17 N2 C21 56.3(7) . . . . ?
C18 C17 N2 C21 174.9(5) . . . . ?
C12 N1 S1 O2 -176.1(4) . . . . ?
C13 N1 S1 O2 -31.7(4) . . . . ?
C12 N1 S1 O1 54.7(4) . . . . ?
C13 N1 S1 O1 -160.9(4) . . . . ?
C12 N1 S1 C6 -61.0(4) . . . . ?
C13 N1 S1 C6 83.4(4) . . . . ?
C5 C6 S1 O2 21.4(5) . . . . ?
C1 C6 S1 O2 -155.8(4) . . . . ?
C5 C6 S1 O1 153.0(4) . . . . ?
C1 C6 S1 O1 -24.3(5) . . . . ?
C5 C6 S1 N1 -92.3(5) . . . . ?
C1 C6 S1 N1 90.4(5) . . . . ?

loop_
_cod_related_entry_id
_cod_related_entry_database
_cod_related_entry_code
1 ChemSpider 30659021
